data_2233297
loop_
_publ_author_name
'Ha, Kwang'

_publ_section_title
;
 Acridin-10-ium 6-carboxypyridine-2-carboxylate
;
_journal_coeditor_code SU2350
_journal_issue 1
_journal_name_full 'Acta Crystallographica Section E'
_journal_page_first o196
_journal_paper_doi 10.1107/S1600536811053578
_journal_volume 68
_journal_year 2012
_chemical_formula_iupac 'C13 H10 N +, C7 H4 N O4 -'
_chemical_formula_moiety 'C13 H10 N +, C7 H4 N O4 -'
_chemical_formula_sum 'C20 H14 N2 O4'
_chemical_formula_weight 346.33
_chemical_name_systematic
;
Acridin-10-ium 6-carboxypyridine-2-carboxylate
;
_space_group_IT_number 15
_symmetry_cell_setting monoclinic
_symmetry_space_group_name_Hall '-C 2yc'
_symmetry_space_group_name_H-M 'C 1 2/c 1'
_atom_sites_solution_hydrogens geom
_atom_sites_solution_primary direct
_atom_sites_solution_secondary difmap
_cell_angle_alpha 90.00
_cell_angle_beta 105.5820(10)
_cell_angle_gamma 90.00
_cell_formula_units_Z 8
_cell_length_a 16.6817(8)
_cell_length_b 8.2872(4)
_cell_length_c 23.7289(12)
_cell_measurement_reflns_used 3018
_cell_measurement_temperature 200(2)
_cell_measurement_theta_max 27.84
_cell_measurement_theta_min 2.54
_cell_volume 3159.8(3)
_computing_cell_refinement 'SAINT (Bruker, 2000)'
_computing_data_collection 'SMART (Bruker, 2000)'
_computing_data_reduction 'SAINT (Bruker, 2000)'
_computing_molecular_graphics 'ORTEP-3 (Farrugia, 1997) and PLATON (Spek, 2009)'
_computing_publication_material 'SHELXL97 (Sheldrick, 2008)'
_computing_structure_refinement 'SHELXL97 (Sheldrick, 2008)'
_computing_structure_solution 'SHELXS97 (Sheldrick, 2008)'
_diffrn_ambient_temperature 200(2)
_diffrn_measured_fraction_theta_full 0.991
_diffrn_measured_fraction_theta_max 0.991
_diffrn_measurement_device_type 'Bruker SMART 1000 CCD'
_diffrn_measurement_method '\f and \w scans'
_diffrn_radiation_monochromator graphite
_diffrn_radiation_source 'fine-focus sealed tube'
_diffrn_radiation_type MoK\a
_diffrn_radiation_wavelength 0.71073
_diffrn_reflns_av_R_equivalents 0.0457
_diffrn_reflns_av_sigmaI/netI 0.0586
_diffrn_reflns_limit_h_max 19
_diffrn_reflns_limit_h_min -22
_diffrn_reflns_limit_k_max 11
_diffrn_reflns_limit_k_min -10
_diffrn_reflns_limit_l_max 31
_diffrn_reflns_limit_l_min -29
_diffrn_reflns_number 11354
_diffrn_reflns_theta_full 28.29
_diffrn_reflns_theta_max 28.29
_diffrn_reflns_theta_min 2.54
_diffrn_standards_decay_% 0
_diffrn_standards_interval_count 0
_diffrn_standards_interval_time 0
_diffrn_standards_number 0
_exptl_absorpt_coefficient_mu 0.103
_exptl_absorpt_correction_T_max 1.000000
_exptl_absorpt_correction_T_min 0.884007
_exptl_absorpt_correction_type multi-scan
_exptl_absorpt_process_details '(SADABS; Bruker, 2000)'
_exptl_crystal_colour yellow
_exptl_crystal_density_diffrn 1.456
_exptl_crystal_density_method 'not measured'
_exptl_crystal_description block
_exptl_crystal_F_000 1440
_exptl_crystal_size_max 0.29
_exptl_crystal_size_mid 0.18
_exptl_crystal_size_min 0.17
_refine_diff_density_max 0.307
_refine_diff_density_min -0.269
_refine_ls_extinction_method none
_refine_ls_goodness_of_fit_ref 1.060
_refine_ls_hydrogen_treatment constr
_refine_ls_matrix_type full
_refine_ls_number_parameters 235
_refine_ls_number_reflns 3894
_refine_ls_number_restraints 0
_refine_ls_restrained_S_all 1.060
_refine_ls_R_factor_all 0.1091
_refine_ls_R_factor_gt 0.0507
_refine_ls_shift/su_max 0.000
_refine_ls_shift/su_mean 0.000
_refine_ls_structure_factor_coef Fsqd
_refine_ls_weighting_details 'calc w=1/[\s^2^(Fo^2^)+(0.0484P)^2^+0.8669P] where P=(Fo^2^+2Fc^2^)/3'
_refine_ls_weighting_scheme calc
_refine_ls_wR_factor_gt 0.1064
_refine_ls_wR_factor_ref 0.1403
_reflns_number_gt 2198
_reflns_number_total 3894
_reflns_threshold_expression I>2sigma(I)
_cod_data_source_file su2350.cif
_cod_data_source_block I
_cod_original_sg_symbol_H-M 'C 2/c'
_cod_database_code 2233297
_cod_database_fobs_code 2233297

loop_
_symmetry_equiv_pos_as_xyz
'x, y, z'
'-x, y, -z+1/2'
'x+1/2, y+1/2, z'
'-x+1/2, y+1/2, -z+1/2'
'-x, -y, -z'
'x, -y, z-1/2'
'-x+1/2, -y+1/2, -z'
'x+1/2, -y+1/2, z-1/2'

loop_
_atom_site_type_symbol
_atom_site_label
_atom_site_fract_x
_atom_site_fract_y
_atom_site_fract_z
_atom_site_U_iso_or_equiv
_atom_site_adp_type
_atom_site_calc_flag
_atom_site_refinement_flags
_atom_site_occupancy
_atom_site_symmetry_multiplicity
N N1 -0.04881(10) 0.2361(2) -0.00985(7) 0.0305(4) Uani d . 1 1
H H1N -0.1001 0.2338 -0.0367 0.046 Uiso d R 1 1
C C1 -0.04063(12) 0.1529(2) 0.04054(9) 0.0300(5) Uani d . 1 1
C C2 -0.11101(13) 0.0861(3) 0.05417(10) 0.0369(5) Uani d . 1 1
H H2 -0.1648 0.0986 0.0280 0.044 Uiso calc R 1 1
C C3 -0.10107(14) 0.0039(3) 0.10497(10) 0.0410(6) Uani d . 1 1
H H3 -0.1486 -0.0397 0.1143 0.049 Uiso calc R 1 1
C C4 -0.02137(14) -0.0185(3) 0.14456(10) 0.0408(6) Uani d . 1 1
H H4 -0.0161 -0.0766 0.1799 0.049 Uiso calc R 1 1
C C5 0.04717(14) 0.0427(3) 0.13213(9) 0.0366(5) Uani d . 1 1
H H5 0.1005 0.0258 0.1584 0.044 Uiso calc R 1 1
C C6 0.03965(13) 0.1322(3) 0.07986(9) 0.0308(5) Uani d . 1 1
C C7 0.10755(13) 0.2029(3) 0.06581(9) 0.0338(5) Uani d . 1 1
H H7 0.1617 0.1884 0.0912 0.041 Uiso calc R 1 1
C C8 0.09735(12) 0.2943(3) 0.01523(9) 0.0317(5) Uani d . 1 1
C C9 0.16393(14) 0.3735(3) -0.00016(10) 0.0413(6) Uani d . 1 1
H H9 0.2183 0.3690 0.0257 0.050 Uiso calc R 1 1
C C10 0.15110(15) 0.4556(3) -0.05128(11) 0.0446(6) Uani d . 1 1
H H10 0.1965 0.5060 -0.0613 0.054 Uiso calc R 1 1
C C11 0.07003(14) 0.4662(3) -0.08980(10) 0.0408(6) Uani d . 1 1
H H11 0.0618 0.5243 -0.1254 0.049 Uiso calc R 1 1
C C12 0.00364(14) 0.3949(3) -0.07683(9) 0.0344(5) Uani d . 1 1
H H12 -0.0504 0.4037 -0.1029 0.041 Uiso calc R 1 1
C C13 0.01634(12) 0.3078(2) -0.02393(9) 0.0294(5) Uani d . 1 1
O O1 0.24957(9) 0.82325(18) 0.32785(7) 0.0433(4) Uani d . 1 1
H H1O 0.2533 0.9241 0.3311 0.065 Uiso d R 1 1
O O2 0.13288(10) 0.87006(19) 0.25747(7) 0.0475(5) Uani d . 1 1
O O3 0.30738(9) 0.32253(19) 0.41697(7) 0.0431(4) Uani d . 1 1
O O4 0.29134(9) 0.11156(19) 0.35743(7) 0.0462(5) Uani d . 1 1
N N2 0.22360(10) 0.5100(2) 0.32603(7) 0.0295(4) Uani d . 1 1
C C14 0.17072(12) 0.5985(3) 0.28554(9) 0.0295(5) Uani d . 1 1
C C15 0.10598(13) 0.5332(3) 0.24202(10) 0.0369(5) Uani d . 1 1
H H15 0.0686 0.6007 0.2148 0.044 Uiso calc R 1 1
C C16 0.09746(14) 0.3678(3) 0.23931(10) 0.0407(6) Uani d . 1 1
H H16 0.0540 0.3192 0.2099 0.049 Uiso calc R 1 1
C C17 0.15273(13) 0.2735(3) 0.27968(9) 0.0346(5) Uani d . 1 1
H H17 0.1489 0.1591 0.2779 0.041 Uiso calc R 1 1
C C18 0.21413(12) 0.3490(2) 0.32294(9) 0.0284(5) Uani d . 1 1
C C19 0.18181(13) 0.7786(3) 0.28826(9) 0.0315(5) Uani d . 1 1
C C20 0.27569(12) 0.2525(3) 0.36928(10) 0.0317(5) Uani d . 1 1

loop_
_atom_site_aniso_label
_atom_site_aniso_U_11
_atom_site_aniso_U_22
_atom_site_aniso_U_33
_atom_site_aniso_U_12
_atom_site_aniso_U_13
_atom_site_aniso_U_23
N1 0.0284(9) 0.0307(10) 0.0287(10) -0.0019(8) 0.0014(8) -0.0006(8)
C1 0.0333(11) 0.0281(12) 0.0270(11) 0.0005(9) 0.0054(9) -0.0018(9)
C2 0.0321(12) 0.0428(14) 0.0339(13) -0.0032(10) 0.0056(10) 0.0001(11)
C3 0.0422(13) 0.0437(15) 0.0396(14) -0.0047(11) 0.0153(11) 0.0029(11)
C4 0.0491(14) 0.0400(14) 0.0331(13) 0.0023(11) 0.0106(11) 0.0059(10)
C5 0.0410(13) 0.0360(13) 0.0290(12) 0.0066(10) 0.0030(10) 0.0012(10)
C6 0.0328(11) 0.0285(12) 0.0289(12) 0.0023(9) 0.0048(9) -0.0046(9)
C7 0.0286(11) 0.0379(13) 0.0300(12) 0.0006(10) -0.0005(9) -0.0045(10)
C8 0.0315(11) 0.0307(12) 0.0313(12) -0.0033(9) 0.0055(9) -0.0052(10)
C9 0.0309(12) 0.0485(15) 0.0416(14) -0.0053(11) 0.0045(10) -0.0037(12)
C10 0.0423(14) 0.0479(16) 0.0468(15) -0.0110(12) 0.0173(11) -0.0029(12)
C11 0.0490(14) 0.0371(14) 0.0369(14) -0.0043(11) 0.0124(11) 0.0029(11)
C12 0.0377(12) 0.0328(13) 0.0303(12) -0.0004(10) 0.0047(10) -0.0012(10)
C13 0.0294(11) 0.0262(12) 0.0319(12) -0.0030(9) 0.0072(9) -0.0048(9)
O1 0.0412(9) 0.0265(9) 0.0531(11) 0.0000(7) -0.0029(8) 0.0003(7)
O2 0.0533(10) 0.0325(9) 0.0460(10) 0.0081(8) -0.0049(8) 0.0074(8)
O3 0.0454(9) 0.0406(10) 0.0344(9) 0.0111(8) -0.0047(7) -0.0041(8)
O4 0.0396(9) 0.0277(9) 0.0617(12) 0.0043(7) -0.0029(8) -0.0070(8)
N2 0.0277(9) 0.0319(10) 0.0283(10) 0.0035(8) 0.0063(7) 0.0020(8)
C14 0.0302(11) 0.0292(12) 0.0292(12) 0.0011(9) 0.0082(9) 0.0007(9)
C15 0.0375(12) 0.0381(14) 0.0305(12) 0.0037(10) 0.0010(10) 0.0012(10)
C16 0.0375(12) 0.0389(14) 0.0375(14) -0.0019(11) -0.0040(10) -0.0047(11)
C17 0.0349(12) 0.0292(12) 0.0354(13) -0.0003(10) 0.0021(10) -0.0034(10)
C18 0.0276(10) 0.0262(12) 0.0313(12) 0.0005(9) 0.0077(9) -0.0008(9)
C19 0.0330(11) 0.0324(12) 0.0285(12) 0.0009(10) 0.0071(9) 0.0023(10)
C20 0.0270(11) 0.0295(13) 0.0371(13) 0.0002(9) 0.0057(10) -0.0005(10)

loop_
_atom_type_symbol
_atom_type_description
_atom_type_scat_dispersion_real
_atom_type_scat_dispersion_imag
_atom_type_scat_source
C C 0.0033 0.0016 'International Tables Vol C Tables 4.2.6.8 and 6.1.1.4'
H H 0.0000 0.0000 'International Tables Vol C Tables 4.2.6.8 and 6.1.1.4'
N N 0.0061 0.0033 'International Tables Vol C Tables 4.2.6.8 and 6.1.1.4'
O O 0.0106 0.0060 'International Tables Vol C Tables 4.2.6.8 and 6.1.1.4'

loop_
_geom_angle_atom_site_label_1
_geom_angle_atom_site_label_2
_geom_angle_atom_site_label_3
_geom_angle
_geom_angle_publ_flag
C1 N1 C13 122.86(17) ?
C1 N1 H1N 117.1 ?
C13 N1 H1N 119.7 ?
N1 C1 C2 120.59(18) ?
N1 C1 C6 119.62(19) ?
C2 C1 C6 119.8(2) ?
C3 C2 C1 119.3(2) ?
C3 C2 H2 120.3 ?
C1 C2 H2 120.3 ?
C2 C3 C4 121.6(2) ?
C2 C3 H3 119.2 ?
C4 C3 H3 119.2 ?
C5 C4 C3 120.2(2) ?
C5 C4 H4 119.9 ?
C3 C4 H4 119.9 ?
C4 C5 C6 120.3(2) ?
C4 C5 H5 119.9 ?
C6 C5 H5 119.9 ?
C7 C6 C5 122.78(19) ?
C7 C6 C1 118.4(2) ?
C5 C6 C1 118.8(2) ?
C8 C7 C6 121.12(19) ?
C8 C7 H7 119.4 ?
C6 C7 H7 119.4 ?
C7 C8 C9 123.4(2) ?
C7 C8 C13 118.73(19) ?
C9 C8 C13 117.8(2) ?
C10 C9 C8 121.0(2) ?
C10 C9 H9 119.5 ?
C8 C9 H9 119.5 ?
C9 C10 C11 120.1(2) ?
C9 C10 H10 119.9 ?
C11 C10 H10 119.9 ?
C12 C11 C10 121.4(2) ?
C12 C11 H11 119.3 ?
C10 C11 H11 119.3 ?
C11 C12 C13 119.0(2) ?
C11 C12 H12 120.5 ?
C13 C12 H12 120.5 ?
N1 C13 C12 120.22(18) ?
N1 C13 C8 119.18(19) ?
C12 C13 C8 120.60(19) ?
C19 O1 H1O 112.0 ?
C14 N2 C18 117.44(18) ?
N2 C14 C15 123.6(2) ?
N2 C14 C19 117.66(19) ?
C15 C14 C19 118.77(19) ?
C16 C15 C14 118.2(2) ?
C16 C15 H15 120.9 ?
C14 C15 H15 120.9 ?
C15 C16 C17 119.3(2) ?
C15 C16 H16 120.3 ?
C17 C16 H16 120.3 ?
C16 C17 C18 118.7(2) ?
C16 C17 H17 120.6 ?
C18 C17 H17 120.6 ?
N2 C18 C17 122.70(19) ?
N2 C18 C20 115.95(18) ?
C17 C18 C20 121.34(19) ?
O2 C19 O1 124.6(2) y
O2 C19 C14 122.9(2) ?
O1 C19 C14 112.50(18) ?
O4 C20 O3 125.0(2) y
O4 C20 C18 118.25(19) ?
O3 C20 C18 116.73(19) ?

loop_
_geom_bond_atom_site_label_1
_geom_bond_atom_site_label_2
_geom_bond_distance
_geom_bond_publ_flag
N1 C1 1.355(3) ?
N1 C13 1.357(3) ?
N1 H1N 0.9200 ?
C1 C2 1.412(3) ?
C1 C6 1.422(3) ?
C2 C3 1.355(3) ?
C2 H2 0.9500 ?
C3 C4 1.419(3) ?
C3 H3 0.9500 ?
C4 C5 1.354(3) ?
C4 H4 0.9500 ?
C5 C6 1.421(3) ?
C5 H5 0.9500 ?
C6 C7 1.393(3) ?
C7 C8 1.390(3) ?
C7 H7 0.9500 ?
C8 C9 1.420(3) ?
C8 C13 1.424(3) ?
C9 C10 1.357(3) ?
C9 H9 0.9500 ?
C10 C11 1.417(3) ?
C10 H10 0.9500 ?
C11 C12 1.361(3) ?
C11 H11 0.9500 ?
C12 C13 1.414(3) ?
C12 H12 0.9500 ?
O1 C19 1.314(2) y
O1 H1O 0.8400 ?
O2 C19 1.206(2) y
O3 C20 1.255(2) y
O4 C20 1.246(3) y
N2 C14 1.335(3) ?
N2 C18 1.344(3) ?
C14 C15 1.388(3) ?
C14 C19 1.503(3) ?
C15 C16 1.378(3) ?
C15 H15 0.9500 ?
C16 C17 1.380(3) ?
C16 H16 0.9500 ?
C17 C18 1.389(3) ?
C17 H17 0.9500 ?
C18 C20 1.515(3) ?

loop_
_geom_hbond_atom_site_label_D
_geom_hbond_atom_site_label_H
_geom_hbond_atom_site_label_A
_geom_hbond_site_symmetry_A
_geom_hbond_distance_DH
_geom_hbond_distance_HA
_geom_hbond_distance_DA
_geom_hbond_angle_DHA
N1 H1N O3 8_455 0.92 1.70 2.602(2) 165.2
O1 H1O O4 1_565 0.84 1.73 2.535(2) 159.7
C7 H7 O1 4_545 0.95 2.37 3.132(2) 137.4
C10 H10 O3 6_565 0.95 2.49 3.435(3) 171.3
C12 H12 O4 8_455 0.95 2.56 3.466(3) 160.4
C17 H17 O2 1_545 0.95 2.44 3.387(3) 171.4

loop_
_geom_torsion_atom_site_label_1
_geom_torsion_atom_site_label_2
_geom_torsion_atom_site_label_3
_geom_torsion_atom_site_label_4
_geom_torsion
C13 N1 C1 C2 177.4(2)
C13 N1 C1 C6 -2.9(3)
N1 C1 C2 C3 -179.8(2)
C6 C1 C2 C3 0.5(3)
C1 C2 C3 C4 -0.8(4)
C2 C3 C4 C5 0.0(4)
C3 C4 C5 C6 1.1(4)
C4 C5 C6 C7 177.6(2)
C4 C5 C6 C1 -1.4(3)
N1 C1 C6 C7 1.8(3)
C2 C1 C6 C7 -178.5(2)
N1 C1 C6 C5 -179.16(19)
C2 C1 C6 C5 0.6(3)
C5 C6 C7 C8 -177.7(2)
C1 C6 C7 C8 1.2(3)
C6 C7 C8 C9 177.8(2)
C6 C7 C8 C13 -3.2(3)
C7 C8 C9 C10 177.2(2)
C13 C8 C9 C10 -1.8(3)
C8 C9 C10 C11 1.3(4)
C9 C10 C11 C12 -0.2(4)
C10 C11 C12 C13 -0.4(3)
C1 N1 C13 C12 -179.1(2)
C1 N1 C13 C8 0.8(3)
C11 C12 C13 N1 179.8(2)
C11 C12 C13 C8 -0.1(3)
C7 C8 C13 N1 2.3(3)
C9 C8 C13 N1 -178.68(19)
C7 C8 C13 C12 -177.8(2)
C9 C8 C13 C12 1.2(3)
C18 N2 C14 C15 1.8(3)
C18 N2 C14 C19 -179.12(18)
N2 C14 C15 C16 -2.2(3)
C19 C14 C15 C16 178.8(2)
C14 C15 C16 C17 0.3(4)
C15 C16 C17 C18 1.7(3)
C14 N2 C18 C17 0.4(3)
C14 N2 C18 C20 179.50(18)
C16 C17 C18 N2 -2.2(3)
C16 C17 C18 C20 178.8(2)
N2 C14 C19 O2 -172.6(2)
C15 C14 C19 O2 6.5(3)
N2 C14 C19 O1 6.8(3)
C15 C14 C19 O1 -174.07(19)
N2 C18 C20 O4 -153.4(2)
C17 C18 C20 O4 25.7(3)
N2 C18 C20 O3 26.3(3)
C17 C18 C20 O3 -154.6(2)

loop_
_cod_related_entry_id
_cod_related_entry_database
_cod_related_entry_code
1 ChemSpider 30657366
